data_4325171
loop_
_publ_author_name
'Apple Wai-Yi Cheung'
'Larry Tso-Lun Lo'
'Chi-Chiu Ko'
'Shek-Man Yiu'

_publ_section_title
;
 Synthesis, Functionalization, Characterization, and Photophysical Study
 of Carbonyl-Containing Isocyano Rhenium(I) Diimine Complexes
;
_journal_name_full 'Inorganic Chemistry'
_journal_page_first 4798
_journal_page_last 4810
_journal_paper_doi 10.1021/ic102429t
_journal_volume 50
_journal_year 2011
_chemical_formula_sum 'C74 H58 F12 N10 O8 P2 Re2'
_chemical_formula_weight 1877.64
_chemical_name_systematic
; 
 ? 
;
_space_group_IT_number 15
_symmetry_cell_setting monoclinic
_symmetry_space_group_name_Hall '-C 2yc'
_symmetry_space_group_name_H-M 'C 1 2/c 1'
_atom_sites_solution_hydrogens geom
_atom_sites_solution_primary direct
_atom_sites_solution_secondary difmap
_audit_creation_method SHELXL-97
_cell_angle_alpha 90.00
_cell_angle_beta 91.439(2)
_cell_angle_gamma 90.00
_cell_formula_units_Z 4
_cell_length_a 24.7197(6)
_cell_length_b 19.1464(5)
_cell_length_c 15.3390(4)
_cell_measurement_reflns_used 9999
_cell_measurement_temperature 133(2)
_cell_measurement_theta_max 71.5219
_cell_measurement_theta_min 3.5768
_cell_volume 7257.6(3)
_computing_cell_refinement 'CrysAlisPro, Oxford Diffraction Ltd'
_computing_data_collection 'CrysAlisPro, Oxford Diffraction Ltd'
_computing_data_reduction 'CrysAlisPro, Oxford Diffraction Ltd'
_computing_molecular_graphics ortep-3
_computing_publication_material wingx
_computing_structure_refinement 'SHELXL-97 (Sheldrick, 1997)'
_computing_structure_solution 'SHELXS-97 (Sheldrick, 1990)'
_diffrn_ambient_temperature 133(2)
_diffrn_detector_area_resol_mean 16.1270
_diffrn_measured_fraction_theta_full 0.999
_diffrn_measured_fraction_theta_max 0.999
_diffrn_measurement_device_type 'Xcalibur, Sapphire3, Gemini ultra'
_diffrn_measurement_method '\w scans'
_diffrn_radiation_monochromator mirror
_diffrn_radiation_source 'Enhance Ultra (Cu) X-ray Source'
_diffrn_radiation_type CuK\a
_diffrn_radiation_wavelength 1.54180
_diffrn_reflns_av_R_equivalents 0.0289
_diffrn_reflns_av_sigmaI/netI 0.0273
_diffrn_reflns_limit_h_max 28
_diffrn_reflns_limit_h_min -29
_diffrn_reflns_limit_k_max 10
_diffrn_reflns_limit_k_min -22
_diffrn_reflns_limit_l_max 17
_diffrn_reflns_limit_l_min -18
_diffrn_reflns_number 14000
_diffrn_reflns_theta_full 66.99
_diffrn_reflns_theta_max 66.99
_diffrn_reflns_theta_min 3.58
_exptl_absorpt_coefficient_mu 7.660
_exptl_absorpt_correction_T_max 1.00000
_exptl_absorpt_correction_T_min 0.40011
_exptl_absorpt_correction_type multi-scan
_exptl_absorpt_process_details 'CrysAlisPro, Oxford Diffraction Ltd'
_exptl_crystal_colour red
_exptl_crystal_density_diffrn 1.718
_exptl_crystal_description block
_exptl_crystal_F_000 3696
_exptl_crystal_size_max 0.30
_exptl_crystal_size_mid 0.30
_exptl_crystal_size_min 0.05
_refine_diff_density_max 2.812
_refine_diff_density_min -1.075
_refine_diff_density_rms 0.129
_refine_ls_extinction_method none
_refine_ls_goodness_of_fit_ref 1.064
_refine_ls_hydrogen_treatment constr
_refine_ls_matrix_type full
_refine_ls_number_parameters 490
_refine_ls_number_reflns 6479
_refine_ls_number_restraints 0
_refine_ls_restrained_S_all 1.064
_refine_ls_R_factor_all 0.0470
_refine_ls_R_factor_gt 0.0432
_refine_ls_shift/su_max 0.002
_refine_ls_shift/su_mean 0.000
_refine_ls_structure_factor_coef Fsqd
_refine_ls_weighting_details 'calc w=1/[\s^2^(Fo^2^)+(0.0936P)^2^+6.9237P] where P=(Fo^2^+2Fc^2^)/3'
_refine_ls_weighting_scheme calc
_refine_ls_wR_factor_gt 0.1208
_refine_ls_wR_factor_ref 0.1235
_reflns_number_gt 5798
_reflns_number_total 6479
_reflns_threshold_expression >2sigma(I)
_cod_data_source_file ic102429t_si_005.cif
_cod_data_source_block 042610a_apple
_cod_database_code 4325171

loop_
_symmetry_equiv_pos_as_xyz
'x, y, z'
'-x, y, -z+1/2'
'x+1/2, y+1/2, z'
'-x+1/2, y+1/2, -z+1/2'
'-x, -y, -z'
'x, -y, z-1/2'
'-x+1/2, -y+1/2, -z'
'x+1/2, -y+1/2, z-1/2'

loop_
_atom_site_label
_atom_site_type_symbol
_atom_site_fract_x
_atom_site_fract_y
_atom_site_fract_z
_atom_site_U_iso_or_equiv
_atom_site_adp_type
_atom_site_occupancy
_atom_site_symmetry_multiplicity
_atom_site_calc_flag
_atom_site_refinement_flags
Re1 Re 0.108790(7) 0.836869(9) 0.677048(12) 0.03293(11) Uani 1 1 d .
P1 P 0.30072(6) 0.99710(6) 0.22994(9) 0.0473(3) Uani 1 1 d .
F1 F 0.30093(17) 1.01857(15) 0.3305(2) 0.0676(9) Uani 1 1 d .
F2 F 0.31541(14) 0.91905(15) 0.2577(2) 0.0575(8) Uani 1 1 d .
F3 F 0.23816(14) 0.9771(2) 0.2336(2) 0.0744(10) Uani 1 1 d .
F4 F 0.30023(15) 0.97526(18) 0.1294(2) 0.0617(8) Uani 1 1 d .
F5 F 0.2847(2) 1.07472(18) 0.2022(3) 0.0951(15) Uani 1 1 d .
F6 F 0.36334(17) 1.0152(2) 0.2241(3) 0.0847(12) Uani 1 1 d .
O1 O 0.00296(15) 0.8858(2) 0.5838(3) 0.0555(9) Uani 1 1 d .
O2 O 0.05113(15) 0.52954(17) 1.0596(2) 0.0519(8) Uani 1 1 d .
O3 O 0.37228(16) 0.6901(2) 1.0166(3) 0.0597(10) Uani 1 1 d .
O4 O 0.05659(18) 1.26069(19) 0.8326(3) 0.0590(10) Uani 1 1 d .
N1 N 0.05549(16) 0.7490(2) 0.8248(3) 0.0422(9) Uani 1 1 d .
N2 N 0.21500(16) 0.7972(2) 0.7920(3) 0.0414(9) Uani 1 1 d .
N3 N 0.09472(18) 0.9808(2) 0.7709(3) 0.0477(9) Uani 1 1 d .
N4 N 0.12381(15) 0.74509(19) 0.5973(2) 0.0350(8) Uani 1 1 d .
N5 N 0.15807(15) 0.87594(18) 0.5726(2) 0.0353(8) Uani 1 1 d .
C1 C 0.07201(17) 0.7833(2) 0.7690(3) 0.0361(9) Uani 1 1 d .
C2 C 0.17790(17) 0.8131(2) 0.7472(3) 0.0331(8) Uani 1 1 d .
C3 C 0.10116(19) 0.9265(2) 0.7376(3) 0.0380(9) Uani 1 1 d .
C4 C 0.04084(18) 0.8650(2) 0.6162(3) 0.0386(9) Uani 1 1 d .
C5 C 0.05254(18) 0.6936(2) 0.8853(3) 0.0394(10) Uani 1 1 d .
C6 C 0.0849(2) 0.6355(3) 0.8743(3) 0.0474(11) Uani 1 1 d .
H6 H 0.1073 0.6323 0.8268 0.057 Uiso 1 1 calc R
C7 C 0.0834(2) 0.5822(3) 0.9347(4) 0.0509(12) Uani 1 1 d .
H7 H 0.1053 0.5431 0.9281 0.061 Uiso 1 1 calc R
C8 C 0.0496(2) 0.5866(2) 1.0051(3) 0.0417(10) Uani 1 1 d .
C9 C 0.01768(19) 0.6453(3) 1.0166(3) 0.0424(10) Uani 1 1 d .
H9 H -0.0046 0.6486 1.0643 0.051 Uiso 1 1 calc R
C10 C 0.01935(19) 0.6991(2) 0.9561(3) 0.0417(10) Uani 1 1 d .
H10 H -0.0018 0.7387 0.9632 0.050 Uiso 1 1 calc R
C11 C 0.0189(3) 0.5323(3) 1.1352(4) 0.0612(15) Uani 1 1 d .
H11A H 0.0300 0.5713 1.1708 0.092 Uiso 1 1 calc R
H11B H 0.0234 0.4899 1.1679 0.092 Uiso 1 1 calc R
H11C H -0.0185 0.5378 1.1179 0.092 Uiso 1 1 calc R
C12 C 0.25471(18) 0.7688(2) 0.8478(3) 0.0373(9) Uani 1 1 d .
C13 C 0.25164(19) 0.6994(2) 0.8720(3) 0.0402(9) Uani 1 1 d .
H13 H 0.2234 0.6717 0.8506 0.048 Uiso 1 1 calc R
C14 C 0.2908(2) 0.6709(2) 0.9285(3) 0.0424(11) Uani 1 1 d .
H14 H 0.2888 0.6242 0.9447 0.051 Uiso 1 1 calc R
C15 C 0.3322(2) 0.7123(3) 0.9600(3) 0.0436(10) Uani 1 1 d .
C16 C 0.3359(2) 0.7819(3) 0.9359(3) 0.0492(11) Uani 1 1 d .
H16 H 0.3641 0.8093 0.9580 0.059 Uiso 1 1 calc R
C17 C 0.29770(19) 0.8107(2) 0.8791(3) 0.0415(10) Uani 1 1 d .
H17 H 0.3004 0.8571 0.8618 0.050 Uiso 1 1 calc R
C18 C 0.3709(2) 0.6189(3) 1.0434(4) 0.0555(13) Uani 1 1 d .
H18A H 0.3373 0.6097 1.0715 0.083 Uiso 1 1 calc R
H18B H 0.4005 0.6099 1.0836 0.083 Uiso 1 1 calc R
H18C H 0.3738 0.5892 0.9934 0.083 Uiso 1 1 calc R
C19 C 0.0868(2) 1.0516(2) 0.7872(3) 0.0450(11) Uani 1 1 d .
C20 C 0.0514(3) 1.0728(3) 0.8517(4) 0.0573(14) Uani 1 1 d .
H20 H 0.0336 1.0397 0.8849 0.069 Uiso 1 1 calc R
C21 C 0.0430(3) 1.1430(3) 0.8657(4) 0.0584(14) Uani 1 1 d .
H21 H 0.0205 1.1572 0.9100 0.070 Uiso 1 1 calc R
C22 C 0.0679(2) 1.1928(2) 0.8144(3) 0.0464(11) Uani 1 1 d .
C23 C 0.1037(3) 1.1712(3) 0.7512(4) 0.0529(13) Uani 1 1 d .
H23 H 0.1217 1.2040 0.7179 0.063 Uiso 1 1 calc R
C24 C 0.1123(2) 1.1006(3) 0.7381(3) 0.0513(12) Uani 1 1 d .
H24 H 0.1358 1.0862 0.6952 0.062 Uiso 1 1 calc R
C25 C 0.0777(3) 1.3124(3) 0.7742(4) 0.0626(15) Uani 1 1 d .
H25A H 0.1165 1.3126 0.7789 0.094 Uiso 1 1 calc R
H25B H 0.0641 1.3576 0.7895 0.094 Uiso 1 1 calc R
H25C H 0.0666 1.3013 0.7154 0.094 Uiso 1 1 calc R
C26 C 0.1088(2) 0.6796(3) 0.6119(3) 0.0404(10) Uani 1 1 d .
H26 H 0.0886 0.6703 0.6609 0.048 Uiso 1 1 calc R
C27 C 0.1218(2) 0.6238(2) 0.5571(4) 0.0467(11) Uani 1 1 d .
H27 H 0.1100 0.5789 0.5697 0.056 Uiso 1 1 calc R
C28 C 0.1518(2) 0.6357(3) 0.4856(3) 0.0488(12) Uani 1 1 d .
H28 H 0.1605 0.5990 0.4488 0.059 Uiso 1 1 calc R
C29 C 0.1698(2) 0.7040(3) 0.4675(3) 0.0437(11) Uani 1 1 d .
C30 C 0.15450(18) 0.7573(2) 0.5244(3) 0.0370(9) Uani 1 1 d .
C31 C 0.17218(19) 0.8273(2) 0.5116(3) 0.0336(9) Uani 1 1 d .
C32 C 0.2044(2) 0.8432(2) 0.4401(3) 0.0418(11) Uani 1 1 d .
C33 C 0.2224(2) 0.9118(3) 0.4315(3) 0.0482(11) Uani 1 1 d .
H33 H 0.2427 0.9248 0.3840 0.058 Uiso 1 1 calc R
C34 C 0.2098(2) 0.9595(2) 0.4939(3) 0.0469(11) Uani 1 1 d .
H34 H 0.2227 1.0050 0.4900 0.056 Uiso 1 1 calc R
C35 C 0.1777(2) 0.9403(2) 0.5633(3) 0.0433(10) Uani 1 1 d .
H35 H 0.1697 0.9738 0.6049 0.052 Uiso 1 1 calc R
C36 C 0.2188(2) 0.7879(3) 0.3820(3) 0.0514(12) Uani 1 1 d .
H36 H 0.2398 0.7981 0.3342 0.062 Uiso 1 1 calc R
C37 C 0.2026(2) 0.7216(3) 0.3950(3) 0.0492(12) Uani 1 1 d .
H37 H 0.2129 0.6869 0.3564 0.059 Uiso 1 1 calc R

loop_
_atom_site_aniso_label
_atom_site_aniso_U_11
_atom_site_aniso_U_22
_atom_site_aniso_U_33
_atom_site_aniso_U_23
_atom_site_aniso_U_13
_atom_site_aniso_U_12
Re1 0.04124(16) 0.02247(16) 0.03564(15) -0.00236(6) 0.01235(10) -0.00202(6)
P1 0.0661(8) 0.0256(6) 0.0514(7) 0.0062(5) 0.0249(6) 0.0019(5)
F1 0.113(3) 0.0325(15) 0.0587(19) -0.0049(13) 0.0314(18) -0.0073(16)
F2 0.086(2) 0.0311(14) 0.0553(17) 0.0018(12) 0.0040(15) 0.0106(14)
F3 0.0585(19) 0.088(3) 0.078(2) 0.028(2) 0.0214(16) 0.0063(18)
F4 0.078(2) 0.059(2) 0.0494(17) 0.0068(15) 0.0149(15) 0.0084(16)
F5 0.170(4) 0.0339(17) 0.084(3) 0.0204(17) 0.058(3) 0.023(2)
F6 0.081(2) 0.099(3) 0.075(2) -0.011(2) 0.0266(19) -0.036(2)
O1 0.050(2) 0.051(2) 0.065(2) 0.0026(18) -0.0016(17) 0.0036(17)
O2 0.069(2) 0.0315(17) 0.056(2) 0.0064(15) 0.0184(17) 0.0038(15)
O3 0.064(2) 0.046(2) 0.068(2) 0.0089(19) -0.0170(19) -0.0093(18)
O4 0.087(3) 0.0304(18) 0.061(2) -0.0040(16) 0.025(2) 0.0112(17)
N1 0.046(2) 0.038(2) 0.043(2) 0.0048(17) 0.0116(17) -0.0049(16)
N2 0.055(2) 0.0279(18) 0.042(2) -0.0044(16) 0.0225(18) -0.0037(16)
N3 0.062(2) 0.033(2) 0.049(2) -0.0037(18) 0.0041(18) 0.0014(18)
N4 0.0403(18) 0.0252(17) 0.0400(19) -0.0039(14) 0.0087(15) -0.0008(14)
N5 0.0451(19) 0.0253(17) 0.0359(19) -0.0002(14) 0.0112(15) -0.0005(14)
C1 0.040(2) 0.031(2) 0.039(2) -0.0040(18) 0.0102(17) -0.0008(17)
C2 0.037(2) 0.027(2) 0.036(2) -0.0001(17) 0.0054(17) 0.0027(17)
C3 0.052(2) 0.025(2) 0.038(2) -0.0046(18) 0.0128(18) -0.0008(17)
C4 0.042(2) 0.034(2) 0.039(2) 0.0003(19) 0.0017(18) 0.0045(19)
C5 0.040(2) 0.033(2) 0.046(2) 0.0001(19) 0.0085(18) -0.0085(18)
C6 0.055(3) 0.037(3) 0.051(3) -0.001(2) 0.019(2) -0.003(2)
C7 0.060(3) 0.035(2) 0.059(3) -0.007(2) 0.018(2) 0.005(2)
C8 0.052(3) 0.028(2) 0.045(2) -0.0035(18) 0.009(2) -0.0056(18)
C9 0.045(2) 0.038(2) 0.045(3) -0.001(2) 0.0144(19) -0.002(2)
C10 0.043(2) 0.033(2) 0.049(3) 0.002(2) 0.0118(19) 0.0028(18)
C11 0.096(4) 0.039(3) 0.049(3) 0.002(2) 0.019(3) -0.006(3)
C12 0.047(2) 0.028(2) 0.037(2) -0.0009(17) 0.0149(18) 0.0020(17)
C13 0.046(2) 0.032(2) 0.043(2) 0.0021(18) 0.0040(18) -0.0034(18)
C14 0.055(3) 0.026(2) 0.047(3) -0.0004(18) 0.008(2) -0.0042(18)
C15 0.052(2) 0.037(2) 0.043(2) 0.001(2) 0.005(2) -0.003(2)
C16 0.055(3) 0.037(3) 0.056(3) -0.002(2) 0.002(2) -0.011(2)
C17 0.052(2) 0.027(2) 0.045(2) 0.0001(19) 0.0076(19) -0.0042(18)
C18 0.062(3) 0.042(3) 0.061(3) 0.009(2) -0.004(2) 0.001(2)
C19 0.062(3) 0.030(2) 0.043(2) -0.0075(19) 0.008(2) 0.003(2)
C20 0.082(4) 0.039(3) 0.052(3) 0.000(2) 0.028(3) -0.002(3)
C21 0.088(4) 0.043(3) 0.045(3) -0.003(2) 0.028(3) 0.010(3)
C22 0.064(3) 0.030(2) 0.045(3) -0.006(2) 0.009(2) 0.004(2)
C23 0.070(3) 0.033(3) 0.057(3) 0.004(2) 0.023(3) 0.005(2)
C24 0.067(3) 0.039(3) 0.049(3) -0.003(2) 0.021(2) 0.004(2)
C25 0.094(4) 0.036(3) 0.058(3) 0.004(3) 0.014(3) 0.016(3)
C26 0.049(2) 0.028(2) 0.044(3) 0.001(2) 0.0094(19) -0.0038(19)
C27 0.061(3) 0.022(2) 0.058(3) -0.001(2) 0.005(2) -0.0007(19)
C28 0.067(3) 0.031(3) 0.049(3) -0.007(2) 0.007(2) 0.009(2)
C29 0.054(3) 0.037(2) 0.041(2) -0.014(2) 0.007(2) -0.001(2)
C30 0.044(2) 0.027(2) 0.040(2) -0.0046(18) 0.0079(18) -0.0011(17)
C31 0.042(2) 0.027(2) 0.033(2) 0.0004(16) 0.0111(17) 0.0007(16)
C32 0.054(3) 0.036(2) 0.037(2) -0.0023(18) 0.015(2) 0.0002(18)
C33 0.059(3) 0.039(3) 0.048(3) 0.006(2) 0.019(2) -0.001(2)
C34 0.061(3) 0.027(2) 0.053(3) 0.004(2) 0.020(2) -0.0050(19)
C35 0.058(3) 0.025(2) 0.047(3) -0.0033(18) 0.016(2) -0.0025(19)
C36 0.065(3) 0.048(3) 0.043(3) -0.008(2) 0.023(2) 0.002(2)
C37 0.065(3) 0.037(3) 0.047(3) -0.012(2) 0.016(2) 0.006(2)

loop_
_atom_type_symbol
_atom_type_description
_atom_type_scat_dispersion_real
_atom_type_scat_dispersion_imag
_atom_type_scat_source
C C 0.0181 0.0091 'International Tables Vol C Tables 4.2.6.8 and 6.1.1.4'
N N 0.0311 0.0180 'International Tables Vol C Tables 4.2.6.8 and 6.1.1.4'
O O 0.0492 0.0322 'International Tables Vol C Tables 4.2.6.8 and 6.1.1.4'
F F 0.0727 0.0534 'International Tables Vol C Tables 4.2.6.8 and 6.1.1.4'
P P 0.2955 0.4335 'International Tables Vol C Tables 4.2.6.8 and 6.1.1.4'
Re Re -5.2083 5.8923 'International Tables Vol C Tables 4.2.6.8 and 6.1.1.4'
H H 0.0000 0.0000 'International Tables Vol C Tables 4.2.6.8 and 6.1.1.4'

loop_
_geom_angle_atom_site_label_1
_geom_angle_atom_site_label_2
_geom_angle_atom_site_label_3
_geom_angle
C3 Re1 C4 83.93(19)
C3 Re1 C1 93.69(18)
C4 Re1 C1 94.43(19)
C3 Re1 C2 91.98(18)
C4 Re1 C2 175.68(17)
C1 Re1 C2 84.42(18)
C3 Re1 N5 96.31(16)
C4 Re1 N5 92.53(17)
C1 Re1 N5 168.36(16)
C2 Re1 N5 89.30(15)
C3 Re1 N4 172.23(16)
C4 Re1 N4 96.29(16)
C1 Re1 N4 94.03(16)
C2 Re1 N4 87.95(15)
N5 Re1 N4 75.92(14)
F6 P1 F5 91.0(3)
F6 P1 F2 90.2(2)
F5 P1 F2 178.8(3)
F6 P1 F3 178.3(2)
F5 P1 F3 89.9(2)
F2 P1 F3 88.8(2)
F6 P1 F1 91.0(2)
F5 P1 F1 90.7(2)
F2 P1 F1 89.29(17)
F3 P1 F1 90.4(2)
F6 P1 F4 89.2(2)
F5 P1 F4 89.5(2)
F2 P1 F4 90.52(18)
F3 P1 F4 89.3(2)
F1 P1 F4 179.6(2)
C8 O2 C11 117.2(4)
C15 O3 C18 117.2(4)
C22 O4 C25 116.7(4)
C1 N1 C5 159.1(5)
C2 N2 C12 171.2(4)
C3 N3 C19 164.4(5)
C26 N4 C30 117.2(4)
C26 N4 Re1 127.9(3)
C30 N4 Re1 114.9(3)
C35 N5 C31 117.1(4)
C35 N5 Re1 127.6(3)
C31 N5 Re1 115.3(3)
N1 C1 Re1 173.1(4)
N2 C2 Re1 174.8(4)
N3 C3 Re1 176.9(4)
O1 C4 Re1 174.9(4)
C10 C5 C6 120.8(4)
C10 C5 N1 120.1(4)
C6 C5 N1 119.0(4)
C7 C6 C5 119.2(5)
C7 C6 H6 120.4
C5 C6 H6 120.4
C6 C7 C8 120.4(5)
C6 C7 H7 119.8
C8 C7 H7 119.8
O2 C8 C7 114.7(4)
O2 C8 C9 125.0(4)
C7 C8 C9 120.3(4)
C8 C9 C10 119.4(4)
C8 C9 H9 120.3
C10 C9 H9 120.3
C5 C10 C9 119.9(4)
C5 C10 H10 120.1
C9 C10 H10 120.1
O2 C11 H11A 109.5
O2 C11 H11B 109.5
H11A C11 H11B 109.5
O2 C11 H11C 109.5
H11A C11 H11C 109.5
H11B C11 H11C 109.5
C13 C12 N2 119.8(4)
C13 C12 C17 120.2(4)
N2 C12 C17 120.1(4)
C12 C13 C14 120.1(4)
C12 C13 H13 119.9
C14 C13 H13 119.9
C15 C14 C13 119.5(4)
C15 C14 H14 120.2
C13 C14 H14 120.2
O3 C15 C14 124.5(4)
O3 C15 C16 114.6(4)
C14 C15 C16 120.9(5)
C17 C16 C15 120.2(5)
C17 C16 H16 119.9
C15 C16 H16 119.9
C16 C17 C12 119.1(4)
C16 C17 H17 120.5
C12 C17 H17 120.5
O3 C18 H18A 109.5
O3 C18 H18B 109.5
H18A C18 H18B 109.5
O3 C18 H18C 109.5
H18A C18 H18C 109.5
H18B C18 H18C 109.5
C24 C19 N3 120.0(5)
C24 C19 C20 119.8(5)
N3 C19 C20 120.2(5)
C21 C20 C19 119.5(5)
C21 C20 H20 120.2
C19 C20 H20 120.2
C20 C21 C22 120.8(5)
C20 C21 H21 119.6
C22 C21 H21 119.6
O4 C22 C21 116.4(5)
O4 C22 C23 124.4(5)
C21 C22 C23 119.2(5)
C24 C23 C22 119.6(5)
C24 C23 H23 120.2
C22 C23 H23 120.2
C19 C24 C23 121.0(5)
C19 C24 H24 119.5
C23 C24 H24 119.5
O4 C25 H25A 109.5
O4 C25 H25B 109.5
H25A C25 H25B 109.5
O4 C25 H25C 109.5
H25A C25 H25C 109.5
H25B C25 H25C 109.5
N4 C26 C27 123.3(5)
N4 C26 H26 118.3
C27 C26 H26 118.3
C28 C27 C26 119.6(5)
C28 C27 H27 120.2
C26 C27 H27 120.2
C27 C28 C29 119.6(5)
C27 C28 H28 120.2
C29 C28 H28 120.2
C30 C29 C28 117.5(5)
C30 C29 C37 118.6(5)
C28 C29 C37 123.9(4)
N4 C30 C29 122.7(4)
N4 C30 C31 116.5(4)
C29 C30 C31 120.7(4)
N5 C31 C32 123.0(4)
N5 C31 C30 117.4(4)
C32 C31 C30 119.6(4)
C33 C32 C31 117.8(4)
C33 C32 C36 123.5(5)
C31 C32 C36 118.7(4)
C34 C33 C32 119.1(4)
C34 C33 H33 120.5
C32 C33 H33 120.5
C33 C34 C35 120.2(4)
C33 C34 H34 119.9
C35 C34 H34 119.9
N5 C35 C34 122.8(4)
N5 C35 H35 118.6
C34 C35 H35 118.6
C37 C36 C32 121.6(5)
C37 C36 H36 119.2
C32 C36 H36 119.2
C36 C37 C29 120.8(4)
C36 C37 H37 119.6
C29 C37 H37 119.6

loop_
_geom_bond_atom_site_label_1
_geom_bond_atom_site_label_2
_geom_bond_distance
Re1 C3 1.963(4)
Re1 C4 1.975(4)
Re1 C1 1.983(4)
Re1 C2 2.047(4)
Re1 N5 2.169(4)
Re1 N4 2.179(4)
P1 F6 1.591(4)
P1 F5 1.593(3)
P1 F2 1.593(3)
P1 F3 1.596(4)
P1 F1 1.597(3)
P1 F4 1.597(3)
O1 C4 1.122(6)
O2 C8 1.376(6)
O2 C11 1.425(7)
O3 C15 1.367(6)
O3 C18 1.425(7)
O4 C22 1.359(6)
O4 C25 1.442(7)
N1 C1 1.161(6)
N1 C5 1.411(6)
N2 C2 1.173(6)
N2 C12 1.396(6)
N3 C3 1.171(6)
N3 C19 1.392(6)
N4 C26 1.328(6)
N4 C30 1.386(6)
N5 C35 1.334(6)
N5 C31 1.372(6)
C5 C10 1.382(7)
C5 C6 1.384(7)
C6 C7 1.378(7)
C6 H6 0.9300
C7 C8 1.384(7)
C7 H7 0.9300
C8 C9 1.387(7)
C9 C10 1.387(7)
C9 H9 0.9300
C10 H10 0.9300
C11 H11A 0.9600
C11 H11B 0.9600
C11 H11C 0.9600
C12 C13 1.381(6)
C12 C17 1.406(6)
C13 C14 1.393(7)
C13 H13 0.9300
C14 C15 1.373(7)
C14 H14 0.9300
C15 C16 1.386(7)
C16 C17 1.383(7)
C16 H16 0.9300
C17 H17 0.9300
C18 H18A 0.9600
C18 H18B 0.9600
C18 H18C 0.9600
C19 C24 1.368(7)
C19 C20 1.398(7)
C20 C21 1.377(8)
C20 H20 0.9300
C21 C22 1.390(8)
C21 H21 0.9300
C22 C23 1.393(7)
C23 C24 1.385(7)
C23 H23 0.9300
C24 H24 0.9300
C25 H25A 0.9600
C25 H25B 0.9600
C25 H25C 0.9600
C26 C27 1.401(7)
C26 H26 0.9300
C27 C28 1.359(8)
C27 H27 0.9300
C28 C29 1.412(8)
C28 H28 0.9300
C29 C30 1.401(6)
C29 C37 1.434(7)
C30 C31 1.424(6)
C31 C32 1.405(7)
C32 C33 1.395(7)
C32 C36 1.434(7)
C33 C34 1.364(7)
C33 H33 0.9300
C34 C35 1.394(7)
C34 H34 0.9300
C35 H35 0.9300
C36 C37 1.347(7)
C36 H36 0.9300
C37 H37 0.9300
